data_4086075
loop_
_publ_author_name
'Tong, Peng'
'Yang, Dawei'
'Li, Yang'
'Wang, Baomin'
'Qu, Jingping'

_publ_section_title
;
 Hydration of Nitriles to Amides by Thiolate-Bridged Diiron Complexes
;
_journal_issue 14
_journal_name_full Organometallics
_journal_page_first 3571
_journal_paper_doi 10.1021/acs.organomet.5b00387
_journal_volume 34
_journal_year 2015
_chemical_formula_sum 'C27 H44 F6 Fe2 N O P S2'
_chemical_formula_weight 719.42
_chemical_name_systematic
; 
 ? 
;
_space_group_IT_number 14
_symmetry_cell_setting monoclinic
_symmetry_space_group_name_Hall '-P 2ybc'
_symmetry_space_group_name_H-M 'P 1 21/c 1'
_atom_sites_solution_hydrogens geom
_atom_sites_solution_primary direct
_atom_sites_solution_secondary difmap
_audit_creation_method SHELXL-97
_cell_angle_alpha 90.00
_cell_angle_beta 93.446(18)
_cell_angle_gamma 90.00
_cell_formula_units_Z 4
_cell_length_a 9.248(2)
_cell_length_b 16.132(4)
_cell_length_c 21.788(6)
_cell_measurement_temperature 296(2)
_cell_volume 3244.6(14)
_computing_cell_refinement 'Bruker SAINT'
_computing_data_collection 'Bruker APEX2'
_computing_data_reduction 'Bruker SAINT'
_computing_molecular_graphics 'Bruker SHELXTL'
_computing_publication_material 'Bruker SHELXTL'
_computing_structure_refinement 'SHELXL-97 (Sheldrick, 2008)'
_computing_structure_solution 'SHELXS-97 (Sheldrick, 2008)'
_diffrn_ambient_temperature 296(2)
_diffrn_measured_fraction_theta_full 1.000
_diffrn_measured_fraction_theta_max 1.000
_diffrn_measurement_device_type 'Bruker APEX-II CCD'
_diffrn_measurement_method '\f and \w scans'
_diffrn_radiation_monochromator graphite
_diffrn_radiation_source 'fine-focus sealed tube'
_diffrn_radiation_type MoK\a
_diffrn_radiation_wavelength 0.71073
_diffrn_reflns_av_R_equivalents 0.0475
_diffrn_reflns_av_sigmaI/netI 0.0563
_diffrn_reflns_limit_h_max 10
_diffrn_reflns_limit_h_min -10
_diffrn_reflns_limit_k_max 19
_diffrn_reflns_limit_k_min -17
_diffrn_reflns_limit_l_max 25
_diffrn_reflns_limit_l_min -25
_diffrn_reflns_number 15376
_diffrn_reflns_theta_full 25.00
_diffrn_reflns_theta_max 25.00
_diffrn_reflns_theta_min 1.87
_diffrn_standards_number 0
_exptl_absorpt_coefficient_mu 1.128
_exptl_absorpt_correction_T_max 0.7734
_exptl_absorpt_correction_T_min 0.7071
_exptl_absorpt_correction_type empirical
_exptl_absorpt_process_details SADABS
_exptl_crystal_density_diffrn 1.473
_exptl_crystal_density_method 'not measured'
_exptl_crystal_F_000 1496
_exptl_crystal_size_max 0.33
_exptl_crystal_size_mid 0.31
_exptl_crystal_size_min 0.24
_refine_diff_density_max 0.301
_refine_diff_density_min -0.303
_refine_diff_density_rms 0.061
_refine_ls_extinction_method none
_refine_ls_goodness_of_fit_ref 1.000
_refine_ls_hydrogen_treatment 'riding mode'
_refine_ls_matrix_type full
_refine_ls_number_parameters 361
_refine_ls_number_reflns 5686
_refine_ls_number_restraints 0
_refine_ls_restrained_S_all 1.000
_refine_ls_R_factor_all 0.0691
_refine_ls_R_factor_gt 0.0407
_refine_ls_shift/su_max 0.001
_refine_ls_shift/su_mean 0.000
_refine_ls_structure_factor_coef Fsqd
_refine_ls_weighting_details 'calc w=1/[\s^2^(Fo^2^)+(0.0456P)^2^+0.0000P] where P=(Fo^2^+2Fc^2^)/3'
_refine_ls_weighting_scheme calc
_refine_ls_wR_factor_gt 0.0922
_refine_ls_wR_factor_ref 0.1025
_reflns_number_gt 3934
_reflns_number_total 5686
_reflns_threshold_expression >2sigma(I)
_cod_data_source_file om5b00387_si_004.cif
_cod_data_source_block 2
_cod_depositor_comments
;
The following automatic conversions were performed:

'_symmetry_cell_setting' value 'Monoclinic' changed to 'monoclinic'
according to
/usr/data/users/saulius/crontab/automatic-downloads/rss-feeds/ACS/lib/dictionaries/cif_core.dic
dictionary named 'cif_core.dic' version 2.4.2 from 2011-04-26.

Automatic conversion script
Id: cif_fix_values 3271 2015-04-21 07:52:19Z andrius 

 Adding full bibliography for 4086073--4086077.cif.
;
_cod_original_cell_volume 3244.5(14)
_cod_original_sg_symbol_H-M 'P2(1)/c  '
_cod_database_code 4086075

loop_
_symmetry_equiv_pos_as_xyz
'x, y, z'
'-x, y+1/2, -z+1/2'
'-x, -y, -z'
'x, -y-1/2, z-1/2'

loop_
_atom_site_label
_atom_site_type_symbol
_atom_site_fract_x
_atom_site_fract_y
_atom_site_fract_z
_atom_site_U_iso_or_equiv
_atom_site_adp_type
_atom_site_occupancy
_atom_site_symmetry_multiplicity
_atom_site_calc_flag
_atom_site_refinement_flags
Fe1 Fe 0.70592(5) 0.75484(3) 0.40144(2) 0.03522(14) Uani 1 1 d .
Fe2 Fe 0.67675(5) 0.86986(3) 0.31537(2) 0.03437(14) Uani 1 1 d .
S3 S 0.80600(9) 0.75459(5) 0.31181(4) 0.0383(2) Uani 1 1 d .
S4 S 0.59751(9) 0.87626(5) 0.40925(4) 0.0375(2) Uani 1 1 d .
P5 P 1.20724(13) 0.69437(7) 0.61087(5) 0.0617(3) Uani 1 1 d .
O1 O 0.5266(2) 0.70714(13) 0.36210(10) 0.0411(6) Uani 1 1 d .
F5 F 1.2301(3) 0.76549(19) 0.56319(14) 0.1107(10) Uani 1 1 d .
N1 N 0.5042(3) 0.80636(16) 0.28803(12) 0.0378(7) Uani 1 1 d .
H1A H 0.4543 0.8240 0.2561 0.045 Uiso 1 1 calc R
F6 F 1.3576(3) 0.71946(18) 0.64678(12) 0.0893(8) Uani 1 1 d .
F4 F 1.1861(3) 0.6247(2) 0.65948(15) 0.1206(12) Uani 1 1 d .
F3 F 1.2913(4) 0.63305(19) 0.57149(16) 0.1218(12) Uani 1 1 d .
F2 F 1.1264(4) 0.7567(2) 0.65207(16) 0.1295(13) Uani 1 1 d .
C25 C 0.4592(4) 0.7396(2) 0.31450(16) 0.0379(8) Uani 1 1 d .
C5 C 0.8347(4) 0.7786(2) 0.48406(15) 0.0435(9) Uani 1 1 d .
C14 C 0.6527(4) 1.00129(19) 0.30854(16) 0.0438(9) Uani 1 1 d .
C26 C 0.3238(4) 0.6990(2) 0.28988(17) 0.0463(9) Uani 1 1 d .
H26A H 0.2771 0.7198 0.2542 0.056 Uiso 1 1 calc R
C23 C 0.4004(4) 0.8683(2) 0.41052(18) 0.0538(10) Uani 1 1 d .
H23A H 0.3567 0.8799 0.3698 0.065 Uiso 1 1 calc R
H23B H 0.3742 0.8122 0.4215 0.065 Uiso 1 1 calc R
C11 C 0.8587(4) 0.9345(2) 0.28362(18) 0.0492(10) Uani 1 1 d .
C12 C 0.7490(5) 0.9219(2) 0.23475(16) 0.0497(10) Uani 1 1 d .
F1 F 1.0590(3) 0.6714(2) 0.57625(15) 0.1281(12) Uani 1 1 d .
C15 C 0.7986(4) 0.98280(19) 0.32941(16) 0.0422(9) Uani 1 1 d .
C4 C 0.9111(4) 0.7269(2) 0.44584(17) 0.0462(9) Uani 1 1 d .
C21 C 0.7277(4) 0.6787(2) 0.25593(17) 0.0537(10) Uani 1 1 d .
H21A H 0.6761 0.6363 0.2773 0.064 Uiso 1 1 calc R
H21B H 0.6593 0.7063 0.2272 0.064 Uiso 1 1 calc R
C13 C 0.6238(4) 0.9645(2) 0.25026(16) 0.0466(9) Uani 1 1 d .
C2 C 0.7060(5) 0.6584(2) 0.46889(19) 0.0591(11) Uani 1 1 d .
C17 C 0.7713(6) 0.8801(3) 0.17473(18) 0.0834(16) Uani 1 1 d .
H17A H 0.8048 0.9199 0.1461 0.125 Uiso 1 1 calc R
H17B H 0.6813 0.8567 0.1587 0.125 Uiso 1 1 calc R
H17C H 0.8420 0.8368 0.1809 0.125 Uiso 1 1 calc R
C27 C 0.2681(4) 0.6352(2) 0.3166(2) 0.0608(11) Uani 1 1 d .
H27A H 0.3135 0.6136 0.3524 0.073 Uiso 1 1 calc R
H27B H 0.1831 0.6113 0.2999 0.073 Uiso 1 1 calc R
C18 C 0.4862(5) 0.9720(3) 0.2106(2) 0.0753(13) Uani 1 1 d .
H18A H 0.4906 1.0205 0.1853 0.113 Uiso 1 1 calc R
H18B H 0.4056 0.9765 0.2361 0.113 Uiso 1 1 calc R
H18C H 0.4744 0.9238 0.1849 0.113 Uiso 1 1 calc R
C10 C 0.8871(5) 0.8579(2) 0.51245(19) 0.0719(13) Uani 1 1 d .
H10A H 0.9432 0.8464 0.5500 0.108 Uiso 1 1 calc R
H10B H 0.8056 0.8920 0.5211 0.108 Uiso 1 1 calc R
H10C H 0.9462 0.8866 0.4846 0.108 Uiso 1 1 calc R
C1 C 0.7048(4) 0.7361(3) 0.49810(17) 0.0547(10) Uani 1 1 d .
C19 C 0.5533(5) 1.0589(2) 0.3398(2) 0.0674(12) Uani 1 1 d .
H19A H 0.5692 1.1147 0.3264 0.101 Uiso 1 1 calc R
H19B H 0.5726 1.0555 0.3835 0.101 Uiso 1 1 calc R
H19C H 0.4546 1.0435 0.3295 0.101 Uiso 1 1 calc R
C3 C 0.8308(5) 0.6524(2) 0.43585(18) 0.0555(10) Uani 1 1 d .
C20 C 0.8743(5) 1.0174(2) 0.38607(17) 0.0644(12) Uani 1 1 d .
H20A H 0.9194 1.0691 0.3765 0.097 Uiso 1 1 calc R
H20B H 0.9468 0.9790 0.4016 0.097 Uiso 1 1 calc R
H20C H 0.8053 1.0266 0.4166 0.097 Uiso 1 1 calc R
C16 C 1.0150(4) 0.9083(3) 0.2837(2) 0.0760(14) Uani 1 1 d .
H16A H 1.0708 0.9517 0.2663 0.114 Uiso 1 1 calc R
H16B H 1.0225 0.8588 0.2597 0.114 Uiso 1 1 calc R
H16C H 1.0515 0.8978 0.3252 0.114 Uiso 1 1 calc R
C22 C 0.8460(5) 0.6395(3) 0.2214(2) 0.0808(15) Uani 1 1 d .
H22A H 0.8043 0.6006 0.1921 0.121 Uiso 1 1 calc R
H22B H 0.9123 0.6112 0.2498 0.121 Uiso 1 1 calc R
H22C H 0.8969 0.6817 0.2003 0.121 Uiso 1 1 calc R
C9 C 1.0600(4) 0.7433(3) 0.4245(2) 0.0762(14) Uani 1 1 d .
H9A H 1.1314 0.7232 0.4547 0.114 Uiso 1 1 calc R
H9B H 1.0728 0.8019 0.4191 0.114 Uiso 1 1 calc R
H9C H 1.0710 0.7154 0.3862 0.114 Uiso 1 1 calc R
C7 C 0.5901(5) 0.5931(3) 0.4719(2) 0.1061(19) Uani 1 1 d .
H7A H 0.6133 0.5569 0.5061 0.159 Uiso 1 1 calc R
H7B H 0.5849 0.5615 0.4345 0.159 Uiso 1 1 calc R
H7C H 0.4984 0.6192 0.4771 0.159 Uiso 1 1 calc R
C8 C 0.8774(6) 0.5777(3) 0.4013(2) 0.0966(17) Uani 1 1 d .
H8A H 0.9326 0.5416 0.4287 0.145 Uiso 1 1 calc R
H8B H 0.9360 0.5949 0.3686 0.145 Uiso 1 1 calc R
H8C H 0.7935 0.5489 0.3843 0.145 Uiso 1 1 calc R
C24 C 0.3431(4) 0.9280(3) 0.4559(2) 0.0757(14) Uani 1 1 d .
H24A H 0.2398 0.9226 0.4559 0.113 Uiso 1 1 calc R
H24B H 0.3675 0.9836 0.4445 0.113 Uiso 1 1 calc R
H24C H 0.3855 0.9161 0.4962 0.113 Uiso 1 1 calc R
C6 C 0.5990(5) 0.7671(3) 0.54192(19) 0.0958(18) Uani 1 1 d .
H6A H 0.6267 0.7477 0.5826 0.144 Uiso 1 1 calc R
H6B H 0.5040 0.7467 0.5297 0.144 Uiso 1 1 calc R
H6C H 0.5982 0.8266 0.5416 0.144 Uiso 1 1 calc R

loop_
_atom_site_aniso_label
_atom_site_aniso_U_11
_atom_site_aniso_U_22
_atom_site_aniso_U_33
_atom_site_aniso_U_23
_atom_site_aniso_U_13
_atom_site_aniso_U_12
Fe1 0.0340(3) 0.0338(3) 0.0377(3) -0.0004(2) 0.0009(2) -0.0037(2)
Fe2 0.0367(3) 0.0308(3) 0.0356(3) -0.0028(2) 0.0022(2) -0.0048(2)
S3 0.0372(5) 0.0347(4) 0.0432(5) -0.0063(4) 0.0048(4) -0.0039(4)
S4 0.0361(5) 0.0379(5) 0.0385(5) -0.0047(4) 0.0034(4) -0.0022(4)
P5 0.0608(7) 0.0721(7) 0.0524(7) 0.0135(6) 0.0054(6) 0.0069(6)
O1 0.0382(13) 0.0391(13) 0.0456(14) -0.0008(11) 0.0002(12) -0.0083(11)
F5 0.114(2) 0.116(2) 0.099(2) 0.0583(18) -0.0131(19) -0.0164(19)
N1 0.0356(16) 0.0406(16) 0.0365(15) -0.0024(13) -0.0029(13) -0.0019(13)
F6 0.0745(18) 0.112(2) 0.0794(18) 0.0027(16) -0.0132(16) 0.0022(16)
F4 0.100(2) 0.139(3) 0.126(3) 0.081(2) 0.035(2) 0.0172(19)
F3 0.133(3) 0.107(2) 0.131(3) -0.039(2) 0.055(2) -0.001(2)
F2 0.119(3) 0.153(3) 0.118(3) -0.029(2) 0.019(2) 0.061(2)
C25 0.0314(19) 0.039(2) 0.043(2) -0.0123(17) 0.0039(17) -0.0004(15)
C5 0.047(2) 0.048(2) 0.0347(19) 0.0000(17) -0.0077(18) 0.0013(17)
C14 0.056(2) 0.0300(18) 0.045(2) 0.0039(16) 0.0018(19) -0.0036(16)
C26 0.039(2) 0.050(2) 0.050(2) -0.0115(18) -0.0014(19) -0.0047(17)
C23 0.035(2) 0.063(2) 0.065(3) -0.020(2) 0.011(2) -0.0028(18)
C11 0.051(2) 0.040(2) 0.058(2) 0.0031(18) 0.013(2) -0.0109(18)
C12 0.072(3) 0.039(2) 0.039(2) 0.0015(16) 0.012(2) -0.0143(19)
F1 0.086(2) 0.179(3) 0.115(3) 0.033(2) -0.024(2) -0.037(2)
C15 0.052(2) 0.0307(18) 0.044(2) 0.0004(16) 0.0023(19) -0.0106(16)
C4 0.034(2) 0.053(2) 0.050(2) 0.0058(19) -0.0053(18) 0.0046(17)
C21 0.055(2) 0.048(2) 0.059(2) -0.0196(19) 0.009(2) -0.0115(19)
C13 0.060(3) 0.0336(19) 0.045(2) 0.0068(16) -0.007(2) -0.0065(18)
C2 0.061(3) 0.056(2) 0.059(3) 0.026(2) -0.012(2) -0.016(2)
C17 0.138(5) 0.068(3) 0.047(3) -0.009(2) 0.026(3) -0.014(3)
C27 0.041(2) 0.056(2) 0.085(3) -0.017(2) 0.007(2) -0.011(2)
C18 0.088(3) 0.058(3) 0.075(3) 0.015(2) -0.028(3) -0.013(2)
C10 0.084(3) 0.064(3) 0.064(3) -0.009(2) -0.021(3) -0.002(2)
C1 0.050(2) 0.069(3) 0.044(2) 0.017(2) 0.004(2) 0.004(2)
C19 0.085(3) 0.040(2) 0.078(3) 0.005(2) 0.017(3) 0.014(2)
C3 0.064(3) 0.044(2) 0.057(2) 0.0078(19) -0.012(2) 0.009(2)
C20 0.077(3) 0.055(2) 0.059(3) -0.007(2) -0.017(2) -0.020(2)
C16 0.051(3) 0.063(3) 0.117(4) 0.010(3) 0.032(3) -0.009(2)
C22 0.070(3) 0.080(3) 0.094(4) -0.046(3) 0.016(3) 0.000(3)
C9 0.038(2) 0.118(4) 0.071(3) -0.001(3) -0.003(2) 0.001(3)
C7 0.110(4) 0.093(4) 0.112(4) 0.046(3) -0.014(4) -0.056(3)
C8 0.140(5) 0.049(3) 0.098(4) -0.008(3) -0.021(4) 0.036(3)
C24 0.052(3) 0.086(3) 0.091(3) -0.033(3) 0.023(3) 0.003(2)
C6 0.093(4) 0.146(5) 0.051(3) 0.033(3) 0.030(3) 0.031(4)

loop_
_atom_type_symbol
_atom_type_description
_atom_type_scat_dispersion_real
_atom_type_scat_dispersion_imag
_atom_type_scat_source
C C 0.0033 0.0016 'International Tables Vol C Tables 4.2.6.8 and 6.1.1.4'
H H 0.0000 0.0000 'International Tables Vol C Tables 4.2.6.8 and 6.1.1.4'
N N 0.0061 0.0033 'International Tables Vol C Tables 4.2.6.8 and 6.1.1.4'
O O 0.0106 0.0060 'International Tables Vol C Tables 4.2.6.8 and 6.1.1.4'
F F 0.0171 0.0103 'International Tables Vol C Tables 4.2.6.8 and 6.1.1.4'
P P 0.1023 0.0942 'International Tables Vol C Tables 4.2.6.8 and 6.1.1.4'
S S 0.1246 0.1234 'International Tables Vol C Tables 4.2.6.8 and 6.1.1.4'
Fe Fe 0.3463 0.8444 'International Tables Vol C Tables 4.2.6.8 and 6.1.1.4'

loop_
_geom_angle_atom_site_label_1
_geom_angle_atom_site_label_2
_geom_angle_atom_site_label_3
_geom_angle
O1 Fe1 C1 108.67(13)
O1 Fe1 C4 144.86(12)
C1 Fe1 C4 64.98(15)
O1 Fe1 C3 105.90(13)
C1 Fe1 C3 64.90(15)
C4 Fe1 C3 39.12(14)
O1 Fe1 C5 147.95(12)
C1 Fe1 C5 39.28(14)
C4 Fe1 C5 38.38(13)
C3 Fe1 C5 65.07(14)
O1 Fe1 C2 88.87(13)
C1 Fe1 C2 38.48(15)
C4 Fe1 C2 64.55(14)
C3 Fe1 C2 38.31(15)
C5 Fe1 C2 64.80(14)
O1 Fe1 S3 90.07(7)
C1 Fe1 S3 154.30(11)
C4 Fe1 S3 89.53(10)
C3 Fe1 S3 93.60(12)
C5 Fe1 S3 120.24(10)
C2 Fe1 S3 128.50(13)
O1 Fe1 S4 90.32(7)
C1 Fe1 S4 91.15(11)
C4 Fe1 S4 123.30(10)
C3 Fe1 S4 154.18(11)
C5 Fe1 S4 90.48(10)
C2 Fe1 S4 124.91(13)
S3 Fe1 S4 106.58(4)
O1 Fe1 Fe2 85.32(7)
C1 Fe1 Fe2 142.76(11)
C4 Fe1 Fe2 121.49(10)
C3 Fe1 Fe2 145.76(12)
C5 Fe1 Fe2 120.07(10)
C2 Fe1 Fe2 173.92(11)
S3 Fe1 Fe2 53.43(3)
S4 Fe1 Fe2 53.48(3)
N1 Fe2 C12 104.47(14)
N1 Fe2 C13 91.26(13)
C12 Fe2 C13 38.93(14)
N1 Fe2 C11 143.36(14)
C12 Fe2 C11 39.88(14)
C13 Fe2 C11 65.52(15)
N1 Fe2 C14 114.72(13)
C12 Fe2 C14 65.18(13)
C13 Fe2 C14 38.75(13)
C11 Fe2 C14 64.70(14)
N1 Fe2 C15 153.52(13)
C12 Fe2 C15 65.73(13)
C13 Fe2 C15 65.42(14)
C11 Fe2 C15 38.31(12)
C14 Fe2 C15 38.93(13)
N1 Fe2 S3 88.96(8)
C12 Fe2 S3 96.17(11)
C13 Fe2 S3 133.18(11)
C11 Fe2 S3 87.77(10)
C14 Fe2 S3 152.29(10)
C15 Fe2 S3 115.86(10)
N1 Fe2 S4 89.80(8)
C12 Fe2 S4 153.64(10)
C13 Fe2 S4 120.52(11)
C11 Fe2 S4 126.04(11)
C14 Fe2 S4 88.81(9)
C15 Fe2 S4 91.65(9)
S3 Fe2 S4 106.30(4)
N1 Fe2 Fe1 83.98(8)
C12 Fe2 Fe1 148.68(11)
C13 Fe2 Fe1 172.05(11)
C11 Fe2 Fe1 121.71(11)
C14 Fe2 Fe1 138.83(9)
C15 Fe2 Fe1 117.59(10)
S3 Fe2 Fe1 53.31(3)
S4 Fe2 Fe1 53.32(3)
C21 S3 Fe1 114.58(12)
C21 S3 Fe2 112.90(13)
Fe1 S3 Fe2 73.26(3)
C23 S4 Fe1 113.30(12)
C23 S4 Fe2 113.31(13)
Fe1 S4 Fe2 73.21(3)
F3 P5 F4 90.19(19)
F3 P5 F2 178.3(2)
F4 P5 F2 89.43(19)
F3 P5 F1 92.1(2)
F4 P5 F1 90.85(18)
F2 P5 F1 89.6(2)
F3 P5 F5 90.47(19)
F4 P5 F5 178.8(2)
F2 P5 F5 89.88(19)
F1 P5 F5 90.16(18)
F3 P5 F6 88.97(17)
F4 P5 F6 89.48(17)
F2 P5 F6 89.32(18)
F1 P5 F6 178.9(2)
F5 P5 F6 89.51(16)
C25 O1 Fe1 122.9(2)
C25 N1 Fe2 125.1(2)
C25 N1 H1A 117.5
Fe2 N1 H1A 117.5
O1 C25 N1 122.7(3)
O1 C25 C26 118.0(3)
N1 C25 C26 119.3(3)
C4 C5 C1 107.6(3)
C4 C5 C10 126.6(4)
C1 C5 C10 125.3(4)
C4 C5 Fe1 70.6(2)
C1 C5 Fe1 70.2(2)
C10 C5 Fe1 131.0(3)
C13 C14 C15 108.8(3)
C13 C14 C19 125.5(4)
C15 C14 C19 125.3(3)
C13 C14 Fe2 70.06(19)
C15 C14 Fe2 71.23(18)
C19 C14 Fe2 130.4(2)
C27 C26 C25 122.2(4)
C27 C26 H26A 118.9
C25 C26 H26A 118.9
C24 C23 S4 110.9(3)
C24 C23 H23A 109.5
S4 C23 H23A 109.5
C24 C23 H23B 109.5
S4 C23 H23B 109.5
H23A C23 H23B 108.1
C15 C11 C12 108.1(3)
C15 C11 C16 125.1(4)
C12 C11 C16 126.5(4)
C15 C11 Fe2 71.77(19)
C12 C11 Fe2 68.64(19)
C16 C11 Fe2 129.7(3)
C13 C12 C11 107.9(3)
C13 C12 C17 126.1(4)
C11 C12 C17 125.5(4)
C13 C12 Fe2 71.6(2)
C11 C12 Fe2 71.48(19)
C17 C12 Fe2 128.3(3)
C11 C15 C14 107.2(3)
C11 C15 C20 127.5(4)
C14 C15 C20 124.9(3)
C11 C15 Fe2 69.92(19)
C14 C15 Fe2 69.84(18)
C20 C15 Fe2 130.5(2)
C5 C4 C3 108.4(3)
C5 C4 C9 125.7(4)
C3 C4 C9 125.5(4)
C5 C4 Fe1 71.1(2)
C3 C4 Fe1 70.5(2)
C9 C4 Fe1 129.2(3)
C22 C21 S3 109.9(3)
C22 C21 H21A 109.7
S3 C21 H21A 109.7
C22 C21 H21B 109.7
S3 C21 H21B 109.7
H21A C21 H21B 108.2
C12 C13 C14 107.9(3)
C12 C13 C18 125.7(4)
C14 C13 C18 126.3(4)
C12 C13 Fe2 69.4(2)
C14 C13 Fe2 71.19(19)
C18 C13 Fe2 126.7(3)
C3 C2 C1 108.9(3)
C3 C2 C7 125.7(4)
C1 C2 C7 125.4(4)
C3 C2 Fe1 70.3(2)
C1 C2 Fe1 70.3(2)
C7 C2 Fe1 124.6(3)
C12 C17 H17A 109.5
C12 C17 H17B 109.5
H17A C17 H17B 109.5
C12 C17 H17C 109.5
H17A C17 H17C 109.5
H17B C17 H17C 109.5
C26 C27 H27A 120.0
C26 C27 H27B 120.0
H27A C27 H27B 120.0
C13 C18 H18A 109.5
C13 C18 H18B 109.5
H18A C18 H18B 109.5
C13 C18 H18C 109.5
H18A C18 H18C 109.5
H18B C18 H18C 109.5
C5 C10 H10A 109.5
C5 C10 H10B 109.5
H10A C10 H10B 109.5
C5 C10 H10C 109.5
H10A C10 H10C 109.5
H10B C10 H10C 109.5
C2 C1 C5 107.5(3)
C2 C1 C6 127.6(4)
C5 C1 C6 124.6(4)
C2 C1 Fe1 71.2(2)
C5 C1 Fe1 70.5(2)
C6 C1 Fe1 128.9(3)
C14 C19 H19A 109.5
C14 C19 H19B 109.5
H19A C19 H19B 109.5
C14 C19 H19C 109.5
H19A C19 H19C 109.5
H19B C19 H19C 109.5
C2 C3 C4 107.6(3)
C2 C3 C8 125.9(4)
C4 C3 C8 126.3(4)
C2 C3 Fe1 71.4(2)
C4 C3 Fe1 70.4(2)
C8 C3 Fe1 127.9(3)
C15 C20 H20A 109.5
C15 C20 H20B 109.5
H20A C20 H20B 109.5
C15 C20 H20C 109.5
H20A C20 H20C 109.5
H20B C20 H20C 109.5
C11 C16 H16A 109.5
C11 C16 H16B 109.5
H16A C16 H16B 109.5
C11 C16 H16C 109.5
H16A C16 H16C 109.5
H16B C16 H16C 109.5
C21 C22 H22A 109.5
C21 C22 H22B 109.5
H22A C22 H22B 109.5
C21 C22 H22C 109.5
H22A C22 H22C 109.5
H22B C22 H22C 109.5
C4 C9 H9A 109.5
C4 C9 H9B 109.5
H9A C9 H9B 109.5
C4 C9 H9C 109.5
H9A C9 H9C 109.5
H9B C9 H9C 109.5
C2 C7 H7A 109.5
C2 C7 H7B 109.5
H7A C7 H7B 109.5
C2 C7 H7C 109.5
H7A C7 H7C 109.5
H7B C7 H7C 109.5
C3 C8 H8A 109.5
C3 C8 H8B 109.5
H8A C8 H8B 109.5
C3 C8 H8C 109.5
H8A C8 H8C 109.5
H8B C8 H8C 109.5
C23 C24 H24A 109.5
C23 C24 H24B 109.5
H24A C24 H24B 109.5
C23 C24 H24C 109.5
H24A C24 H24C 109.5
H24B C24 H24C 109.5
C1 C6 H6A 109.5
C1 C6 H6B 109.5
H6A C6 H6B 109.5
C1 C6 H6C 109.5
H6A C6 H6C 109.5
H6B C6 H6C 109.5

loop_
_geom_bond_atom_site_label_1
_geom_bond_atom_site_label_2
_geom_bond_distance
Fe1 O1 1.977(2)
Fe1 C1 2.128(4)
Fe1 C4 2.126(4)
Fe1 C3 2.127(4)
Fe1 C5 2.133(3)
Fe1 C2 2.140(4)
Fe1 S3 2.2108(11)
Fe1 S4 2.2117(10)
Fe1 Fe2 2.6402(8)
Fe2 N1 1.959(3)
Fe2 C12 2.092(3)
Fe2 C13 2.121(3)
Fe2 C11 2.130(3)
Fe2 C14 2.136(3)
Fe2 C15 2.155(3)
Fe2 S3 2.2143(10)
Fe2 S4 2.2163(11)
S3 C21 1.843(3)
S4 C23 1.829(3)
P5 F3 1.549(3)
P5 F4 1.565(3)
P5 F2 1.567(3)
P5 F1 1.569(3)
P5 F5 1.570(3)
P5 F6 1.606(3)
O1 C25 1.288(4)
N1 C25 1.302(4)
N1 H1A 0.8600
C25 C26 1.484(4)
C5 C4 1.400(5)
C5 C1 1.432(5)
C5 C10 1.489(5)
C14 C13 1.412(5)
C14 C15 1.430(5)
C14 C19 1.499(5)
C26 C27 1.304(5)
C26 H26A 0.9300
C23 C24 1.499(5)
C23 H23A 0.9700
C23 H23B 0.9700
C11 C15 1.406(5)
C11 C12 1.441(5)
C11 C16 1.506(5)
C12 C13 1.404(5)
C12 C17 1.497(5)
C15 C20 1.491(5)
C4 C3 1.424(5)
C4 C9 1.503(5)
C21 C22 1.504(5)
C21 H21A 0.9700
C21 H21B 0.9700
C13 C18 1.499(5)
C2 C3 1.400(5)
C2 C1 1.407(5)
C2 C7 1.507(5)
C17 H17A 0.9600
C17 H17B 0.9600
C17 H17C 0.9600
C27 H27A 0.9300
C27 H27B 0.9300
C18 H18A 0.9600
C18 H18B 0.9600
C18 H18C 0.9600
C10 H10A 0.9600
C10 H10B 0.9600
C10 H10C 0.9600
C1 C6 1.494(5)
C19 H19A 0.9600
C19 H19B 0.9600
C19 H19C 0.9600
C3 C8 1.498(5)
C20 H20A 0.9600
C20 H20B 0.9600
C20 H20C 0.9600
C16 H16A 0.9600
C16 H16B 0.9600
C16 H16C 0.9600
C22 H22A 0.9600
C22 H22B 0.9600
C22 H22C 0.9600
C9 H9A 0.9600
C9 H9B 0.9600
C9 H9C 0.9600
C7 H7A 0.9600
C7 H7B 0.9600
C7 H7C 0.9600
C8 H8A 0.9600
C8 H8B 0.9600
C8 H8C 0.9600
C24 H24A 0.9600
C24 H24B 0.9600
C24 H24C 0.9600
C6 H6A 0.9600
C6 H6B 0.9600
C6 H6C 0.9600
